data_7157107
loop_
_publ_author_name
'Hasegawa, Masashi'
'Kobayakawa, Kosuke'
'Nojima, Yuki'
'Mazaki, Yasuhiro'

_publ_section_title
;
 Synthesis and chiroptical properties of stereogenic cyclic dimers based
 on 2,2'-biselenophene and [2.2]paracyclophane.
;
_journal_issue 39
_journal_name_full 'Organic &amp; biomolecular chemistry'
_journal_page_first 8822
_journal_page_last 8826
_journal_paper_doi 10.1039/c9ob01907c
_journal_volume 17
_journal_year 2019
_chemical_formula_moiety '2(C13 H23 B O2 Se Si)'
_chemical_formula_sum 'C26 H46 B2 O4 Se2 Si2'
_chemical_formula_weight 658.35
_space_group_crystal_system orthorhombic
_space_group_IT_number 33
_space_group_name_Hall 'P 2c -2n'
_space_group_name_H-M_alt 'P n a 21'
_symmetry_space_group_name_Hall 'P 2c -2n'
_symmetry_space_group_name_H-M 'P n a 21'
_atom_sites_solution_hydrogens geom
_atom_sites_solution_primary dual
_audit_creation_date 2019-07-10
_audit_creation_method
;
Olex2 1.2
(compiled May 18 2018 14:05:52 for OlexSys, GUI svn.r5506)
;
_audit_update_record
;
2019-07-12 deposited with the CCDC.    2019-09-23 downloaded from the CCDC.
;
_cell_angle_alpha 90
_cell_angle_beta 90
_cell_angle_gamma 90
_cell_formula_units_Z 4
_cell_length_a 44.640(2)
_cell_length_b 6.5823(3)
_cell_length_c 11.7225(7)
_cell_measurement_reflns_used 7390
_cell_measurement_temperature 293(2)
_cell_measurement_theta_max 31.0170
_cell_measurement_theta_min 2.4930
_cell_volume 3444.5(3)
_computing_cell_refinement 'CrysAlisPro 1.171.40.57a (Rigaku OD, 2019)'
_computing_data_collection 'CrysAlisPro 1.171.40.57a (Rigaku OD, 2019)'
_computing_data_reduction 'CrysAlisPro 1.171.40.57a (Rigaku OD, 2019)'
_computing_molecular_graphics 'Olex2 (Dolomanov et al., 2009)'
_computing_publication_material 'Olex2 (Dolomanov et al., 2009)'
_computing_structure_refinement 'ShelXL (Sheldrick, 2015)'
_computing_structure_solution 'ShelXT (Sheldrick, 2015)'
_diffrn_ambient_temperature 293(2)
_diffrn_detector 'Hybrid Pixel Array Detector'
_diffrn_detector_area_resol_mean 10.0000
_diffrn_detector_type HyPix
_diffrn_measured_fraction_theta_full 0.999
_diffrn_measured_fraction_theta_max 0.824
_diffrn_measurement_details
;
List of Runs (angles in degrees, time in seconds):

  # Type    Start    End  Width  t~exp~   \w     \q     \k     \f   Frames
#--------------------------------------------------------------------------
  1  \w    -55.00 -28.78   0.38    3.49    --    4.32 -24.00  75.00   69
  2  \w    -48.00   3.30   0.38    3.49    --   -6.74 -57.00  60.00  135
  3  \w    -17.00   8.08   0.38    3.49    --   -6.74 -99.00  30.00   66
  4  \w     -3.00  52.10   0.38    3.49    --    4.32  24.00-119.00  145
  5  \w    -79.00 -52.78   0.38    3.49    --   -6.74 -57.00  60.00   69
;
_diffrn_measurement_device 'four-circle diffractometer'
_diffrn_measurement_device_type 'XtaLAB Synergy, Dualflex, HyPix'
_diffrn_measurement_method '\w scans'
_diffrn_orient_matrix_type 'CrysAlisPro convention (1999,Acta A55,543-557)'
_diffrn_orient_matrix_UB_11 -0.0002663000
_diffrn_orient_matrix_UB_12 0.0312301000
_diffrn_orient_matrix_UB_13 -0.0579198000
_diffrn_orient_matrix_UB_21 -0.0158000000
_diffrn_orient_matrix_UB_22 -0.0113534000
_diffrn_orient_matrix_UB_23 -0.0008494000
_diffrn_orient_matrix_UB_31 -0.0016824000
_diffrn_orient_matrix_UB_32 0.1024865000
_diffrn_orient_matrix_UB_33 0.0174966000
_diffrn_radiation_monochromator mirror
_diffrn_radiation_probe x-ray
_diffrn_radiation_type MoK\a
_diffrn_radiation_wavelength 0.71073
_diffrn_reflns_av_R_equivalents 0.0717
_diffrn_reflns_av_unetI/netI 0.0821
_diffrn_reflns_Laue_measured_fraction_full 0.999
_diffrn_reflns_Laue_measured_fraction_max 0.824
_diffrn_reflns_limit_h_max 63
_diffrn_reflns_limit_h_min -56
_diffrn_reflns_limit_k_max 7
_diffrn_reflns_limit_k_min -9
_diffrn_reflns_limit_l_max 11
_diffrn_reflns_limit_l_min -14
_diffrn_reflns_number 20867
_diffrn_reflns_point_group_measured_fraction_full 0.877
_diffrn_reflns_point_group_measured_fraction_max 0.661
_diffrn_reflns_theta_full 25.242
_diffrn_reflns_theta_max 31.103
_diffrn_reflns_theta_min 2.520
_diffrn_source 'micro-focus sealed X-ray tube'
_diffrn_source_type 'PhotonJet (Mo) X-ray Source'
_exptl_absorpt_coefficient_mu 2.243
_exptl_absorpt_correction_T_max 1.00000
_exptl_absorpt_correction_T_min 0.37878
_exptl_absorpt_correction_type multi-scan
_exptl_absorpt_process_details
;
CrysAlisPro 1.171.40.57a (Rigaku Oxford Diffraction, 2019)
Empirical absorption correction using spherical harmonics,
 implemented in SCALE3 ABSPACK scaling algorithm.
;
_exptl_crystal_colour 'clear light colourless'
_exptl_crystal_colour_lustre clear
_exptl_crystal_colour_modifier light
_exptl_crystal_colour_primary colourless
_exptl_crystal_density_diffrn 1.270
_exptl_crystal_description block
_exptl_crystal_F_000 1360
_exptl_crystal_size_max 0.2
_exptl_crystal_size_mid 0.2
_exptl_crystal_size_min 0.1
_refine_diff_density_max 0.728
_refine_diff_density_min -0.514
_refine_diff_density_rms 0.094
_refine_ls_abs_structure_details
;
 Flack x determined using 1881 quotients [(I+)-(I-)]/[(I+)+(I-)]
 (Parsons, Flack and Wagner, Acta Cryst. B69 (2013) 249-259).
;
_refine_ls_abs_structure_Flack 0.405(9)
_refine_ls_extinction_method none
_refine_ls_goodness_of_fit_ref 1.032
_refine_ls_hydrogen_treatment constr
_refine_ls_matrix_type full
_refine_ls_number_parameters 339
_refine_ls_number_reflns 7337
_refine_ls_number_restraints 1
_refine_ls_restrained_S_all 1.032
_refine_ls_R_factor_all 0.0727
_refine_ls_R_factor_gt 0.0524
_refine_ls_shift/su_max 0.001
_refine_ls_shift/su_mean 0.000
_refine_ls_structure_factor_coef Fsqd
_refine_ls_weighting_details 'w=1/[\s^2^(Fo^2^)+(0.0645P)^2^+0.7924P] where P=(Fo^2^+2Fc^2^)/3'
_refine_ls_weighting_scheme calc
_refine_ls_wR_factor_gt 0.1193
_refine_ls_wR_factor_ref 0.1271
_reflns_Friedel_coverage 0.537
_reflns_Friedel_fraction_full 0.742
_reflns_Friedel_fraction_max 0.483
_reflns_number_gt 5853
_reflns_number_total 7337
_reflns_threshold_expression 'I > 2\s(I)'
_cod_data_source_file c9ob01907c1.cif
_cod_data_source_block exp_260
_cod_depositor_comments 'Adding full bibliography for 7157107--7157109.cif.'
_cod_database_code 7157107
_shelx_shelxl_version_number 2017/1
_chemical_oxdiff_usercomment selenophene-Bpin-TMS
_shelx_space_group_comment
;
The symmetry employed for this shelxl refinement is uniquely defined
by the following loop, which should always be used as a source of
symmetry information in preference to the above space-group names.
They are only intended as comments.
;
_shelx_estimated_absorpt_t_max 0.807
_shelx_estimated_absorpt_t_min 0.663
_reflns_odcompleteness_completeness 99.78
_reflns_odcompleteness_iscentric 1
_reflns_odcompleteness_theta 26.32
_olex2_refinement_description
;
1. Fixed Uiso
 At 1.2 times of:
  All C(H) groups
 At 1.5 times of:
  All C(H,H,H) groups
2.a Aromatic/amide H refined with riding coordinates:
 C3A(H3A), C2A(H2A), C2B(H2B), C3B(H3B)
2.b Idealised Me refined as rotating group:
 C7B(H7BA,H7BB,H7BC), C12A(H12A,H12B,H12C), C10A(H10A,H10B,H10C), C5B(H5BA,
 H5BB,H5BC), C13A(H13A,H13B,H13C), C6B(H6BA,H6BB,H6BC), C11A(H11A,H11B,H11C),
 C5A(H5AA,H5AB,H5AC), C6A(H6AA,H6AB,H6AC), C7A(H7AA,H7AB,H7AC), C0AA(H0AA,H0AB,
 H0AC), C4(H4A,H4B,H4C), C1AA(H1AA,H1AB,H1AC), C2AA(H2AA,H2AB,H2AC)
;
_olex2_submission_special_instructions 'No special instructions were received'
_oxdiff_exptl_absorpt_empirical_details
;
Empirical correction (ABSPACK) includes:
- Absorption correction using spherical harmonics
- Frame scaling
;
_oxdiff_exptl_absorpt_empirical_full_max 1.616
_oxdiff_exptl_absorpt_empirical_full_min 0.647

loop_
_space_group_symop_operation_xyz
'x, y, z'
'-x, -y, z+1/2'
'x+1/2, -y+1/2, z'
'-x+1/2, y+1/2, z+1/2'

loop_
_atom_site_label
_atom_site_type_symbol
_atom_site_fract_x
_atom_site_fract_y
_atom_site_fract_z
_atom_site_U_iso_or_equiv
_atom_site_adp_type
_atom_site_occupancy
_atom_site_site_symmetry_order
_atom_site_calc_flag
_atom_site_refinement_flags_posn
Se1B Se 0.32914(2) 0.55638(8) 0.27724(6) 0.03011(16) Uani 1 1 d .
Se1A Se 0.45187(2) 0.37644(8) 0.61531(7) 0.03347(17) Uani 1 1 d .
Si1B Si 0.38396(4) 0.8334(3) 0.38200(16) 0.0301(4) Uani 1 1 d .
Si1A Si 0.49738(5) 0.1329(3) 0.4412(2) 0.0460(5) Uani 1 1 d .
O2A O 0.38440(10) 0.1969(7) 0.8513(4) 0.0349(10) Uani 1 1 d .
O1A O 0.40215(10) 0.5178(6) 0.8186(4) 0.0348(11) Uani 1 1 d .
O1B O 0.25033(11) 0.6876(8) 0.0851(5) 0.0516(16) Uani 1 1 d .
O2B O 0.26763(12) 0.3801(7) 0.1370(7) 0.0622(19) Uani 1 1 d .
C3A C 0.43174(14) 0.0213(10) 0.6882(6) 0.0307(14) Uani 1 1 d .
H3A H 0.421176 -0.080005 0.726195 0.037 Uiso 1 1 calc R
C2A C 0.45423(14) -0.0249(9) 0.6066(7) 0.0330(13) Uani 1 1 d .
H2A H 0.459251 -0.158360 0.589038 0.040 Uiso 1 1 calc R
C4B C 0.30069(13) 0.6870(9) 0.1847(5) 0.0269(13) Uani 1 1 d .
C1B C 0.34978(12) 0.8051(8) 0.2903(6) 0.0265(12) Uani 1 1 d .
C4A C 0.42653(14) 0.2207(9) 0.7077(6) 0.0303(14) Uani 1 1 d .
C2B C 0.33506(14) 0.9467(10) 0.2309(6) 0.0324(14) Uani 1 1 d .
H2B H 0.341904 1.080059 0.227780 0.039 Uiso 1 1 calc R
C3B C 0.30860(14) 0.8866(10) 0.1728(6) 0.0309(14) Uani 1 1 d .
H3B H 0.297368 0.977216 0.129515 0.037 Uiso 1 1 calc R
C1A C 0.46829(14) 0.1368(10) 0.5546(6) 0.0343(15) Uani 1 1 d .
C9A C 0.37195(15) 0.3258(9) 0.9420(6) 0.0326(14) Uani 1 1 d .
C7B C 0.37675(18) 0.7022(13) 0.5204(7) 0.0478(19) Uani 1 1 d .
H7BA H 0.360864 0.770451 0.560154 0.072 Uiso 1 1 calc GR
H7BB H 0.394592 0.704957 0.566083 0.072 Uiso 1 1 calc GR
H7BC H 0.371079 0.563863 0.506164 0.072 Uiso 1 1 calc GR
C8A C 0.37628(15) 0.5424(10) 0.8927(6) 0.0354(15) Uani 1 1 d .
C12A C 0.39022(18) 0.2854(12) 1.0487(7) 0.0447(17) Uani 1 1 d .
H12A H 0.390132 0.142495 1.064955 0.067 Uiso 1 1 calc GR
H12B H 0.381646 0.358068 1.111728 0.067 Uiso 1 1 calc GR
H12C H 0.410456 0.330175 1.036877 0.067 Uiso 1 1 calc GR
C10A C 0.3831(2) 0.7029(11) 0.9811(7) 0.049(2) Uani 1 1 d .
H10A H 0.400517 0.663813 1.023816 0.074 Uiso 1 1 calc GR
H10B H 0.366336 0.716579 1.031828 0.074 Uiso 1 1 calc GR
H10C H 0.386772 0.830326 0.943800 0.074 Uiso 1 1 calc GR
C5B C 0.3895(2) 1.1093(11) 0.4020(8) 0.054(2) Uani 1 1 d .
H5BA H 0.393275 1.171957 0.329540 0.081 Uiso 1 1 calc GR
H5BB H 0.406200 1.131942 0.451839 0.081 Uiso 1 1 calc GR
H5BC H 0.371748 1.167332 0.435171 0.081 Uiso 1 1 calc GR
C13A C 0.33940(18) 0.2606(12) 0.9605(7) 0.0472(18) Uani 1 1 d .
H13A H 0.328807 0.266126 0.889279 0.071 Uiso 1 1 calc GR
H13B H 0.330042 0.350446 1.014261 0.071 Uiso 1 1 calc GR
H13C H 0.338922 0.124261 0.989554 0.071 Uiso 1 1 calc GR
B1B B 0.27292(16) 0.5827(11) 0.1347(7) 0.0339(17) Uani 1 1 d .
C6B C 0.41686(17) 0.7158(15) 0.3123(8) 0.061(2) Uani 1 1 d .
H6BA H 0.411718 0.581867 0.286512 0.092 Uiso 1 1 calc GR
H6BB H 0.433066 0.707316 0.365969 0.092 Uiso 1 1 calc GR
H6BC H 0.422879 0.797223 0.248366 0.092 Uiso 1 1 calc GR
C11A C 0.35037(18) 0.6108(14) 0.8173(8) 0.057(2) Uani 1 1 d .
H11A H 0.356040 0.731293 0.776489 0.085 Uiso 1 1 calc GR
H11B H 0.333194 0.639243 0.863920 0.085 Uiso 1 1 calc GR
H11C H 0.345558 0.505081 0.763959 0.085 Uiso 1 1 calc GR
B1A B 0.40416(15) 0.3151(11) 0.7928(7) 0.0307(15) Uani 1 1 d .
C5A C 0.4817(2) 0.2465(18) 0.3096(9) 0.082(3) Uani 1 1 d .
H5AA H 0.464757 0.168211 0.284840 0.124 Uiso 1 1 calc GR
H5AB H 0.496700 0.246635 0.250947 0.124 Uiso 1 1 calc GR
H5AC H 0.475498 0.383480 0.324845 0.124 Uiso 1 1 calc GR
C6A C 0.5298(2) 0.2827(17) 0.4865(10) 0.077(3) Uani 1 1 d .
H6AA H 0.523458 0.417708 0.505846 0.116 Uiso 1 1 calc GR
H6AB H 0.544124 0.289010 0.425418 0.116 Uiso 1 1 calc GR
H6AC H 0.538879 0.220042 0.551852 0.116 Uiso 1 1 calc GR
C7A C 0.5079(3) -0.1374(14) 0.4185(12) 0.093(5) Uani 1 1 d .
H7AA H 0.518673 -0.186282 0.483801 0.139 Uiso 1 1 calc GR
H7AB H 0.520253 -0.148439 0.351905 0.139 Uiso 1 1 calc GR
H7AC H 0.490059 -0.217197 0.408237 0.139 Uiso 1 1 calc GR
C1 C 0.24032(18) 0.3408(12) 0.0725(8) 0.054(2) Uani 1 1 d .
C2 C 0.2278(2) 0.5490(13) 0.0494(12) 0.080(4) Uani 1 1 d .
C0AA C 0.2225(2) 0.1883(17) 0.1309(16) 0.100(5) Uani 1 1 d .
H0AA H 0.232947 0.060853 0.130097 0.150 Uiso 1 1 calc GR
H0AB H 0.203579 0.173462 0.092963 0.150 Uiso 1 1 calc GR
H0AC H 0.219216 0.229932 0.208432 0.150 Uiso 1 1 calc GR
C4 C 0.2490(4) 0.236(3) -0.0359(14) 0.142(8) Uani 1 1 d .
H4A H 0.259386 0.329997 -0.084607 0.214 Uiso 1 1 calc GR
H4B H 0.231387 0.187520 -0.073872 0.214 Uiso 1 1 calc GR
H4C H 0.261950 0.123523 -0.018671 0.214 Uiso 1 1 calc GR
C1AA C 0.2043(3) 0.589(2) 0.163(3) 0.186(13) Uani 1 1 d .
H1AA H 0.211995 0.520107 0.228531 0.279 Uiso 1 1 calc GR
H1AB H 0.184754 0.537265 0.144679 0.279 Uiso 1 1 calc GR
H1AC H 0.203006 0.731947 0.177902 0.279 Uiso 1 1 calc GR
C2AA C 0.2102(5) 0.605(2) -0.038(2) 0.239(18) Uani 1 1 d .
H2AA H 0.200842 0.732401 -0.020965 0.358 Uiso 1 1 calc GR
H2AB H 0.195134 0.503332 -0.050420 0.358 Uiso 1 1 calc GR
H2AC H 0.222199 0.618706 -0.105783 0.358 Uiso 1 1 calc GR

loop_
_atom_site_aniso_label
_atom_site_aniso_U_11
_atom_site_aniso_U_22
_atom_site_aniso_U_33
_atom_site_aniso_U_23
_atom_site_aniso_U_13
_atom_site_aniso_U_12
Se1B 0.0303(3) 0.0268(3) 0.0333(3) 0.0007(3) -0.0067(3) -0.0027(2)
Se1A 0.0358(3) 0.0264(3) 0.0382(4) -0.0008(3) 0.0091(3) -0.0004(2)
Si1B 0.0271(8) 0.0348(9) 0.0284(10) -0.0031(7) -0.0061(8) -0.0022(7)
Si1A 0.0353(10) 0.0503(12) 0.0525(14) -0.0020(10) 0.0179(10) 0.0043(8)
O2A 0.042(3) 0.035(2) 0.028(3) -0.0029(19) 0.011(2) -0.001(2)
O1A 0.040(2) 0.030(2) 0.034(3) -0.0031(18) 0.010(2) 0.0022(19)
O1B 0.040(3) 0.039(2) 0.076(5) 0.006(2) -0.025(3) -0.007(2)
O2B 0.050(3) 0.037(3) 0.099(6) 0.003(3) -0.043(4) -0.008(2)
C3A 0.033(3) 0.033(3) 0.026(3) -0.001(3) 0.002(3) -0.004(3)
C2A 0.036(3) 0.027(3) 0.035(4) -0.002(3) 0.002(3) 0.004(2)
C4B 0.024(3) 0.033(3) 0.024(3) 0.001(2) -0.004(3) 0.003(2)
C1B 0.028(3) 0.030(3) 0.021(3) -0.002(2) 0.002(3) -0.003(2)
C4A 0.029(3) 0.035(3) 0.027(4) -0.001(3) 0.002(3) -0.004(2)
C2B 0.032(3) 0.030(3) 0.035(4) 0.002(3) -0.001(3) -0.009(2)
C3B 0.026(3) 0.038(3) 0.029(4) 0.002(3) -0.005(3) -0.002(2)
C1A 0.030(3) 0.034(3) 0.039(4) -0.006(3) 0.001(3) 0.005(3)
C9A 0.043(4) 0.031(3) 0.024(3) -0.001(3) 0.003(3) 0.003(3)
C7B 0.050(5) 0.058(5) 0.035(4) 0.007(4) -0.012(4) -0.008(4)
C8A 0.039(4) 0.039(3) 0.029(4) 0.003(3) 0.013(3) 0.011(3)
C12A 0.051(4) 0.049(4) 0.035(4) 0.002(3) 0.001(4) 0.007(3)
C10A 0.065(5) 0.036(4) 0.047(5) -0.008(3) 0.027(4) -0.001(3)
C5B 0.056(5) 0.041(4) 0.065(6) -0.007(4) -0.027(4) -0.007(3)
C13A 0.053(4) 0.054(4) 0.035(4) -0.004(3) 0.013(4) -0.013(3)
B1B 0.033(4) 0.041(4) 0.029(4) -0.003(3) -0.003(3) -0.002(3)
C6B 0.036(4) 0.087(6) 0.061(6) -0.018(5) -0.003(4) 0.006(4)
C11A 0.045(4) 0.076(6) 0.049(5) 0.014(4) 0.005(4) 0.021(4)
B1A 0.033(3) 0.034(3) 0.025(4) -0.006(3) 0.001(3) -0.003(3)
C5A 0.074(6) 0.112(9) 0.061(7) 0.018(6) 0.027(5) 0.014(6)
C6A 0.052(5) 0.090(7) 0.090(9) 0.000(6) 0.010(6) -0.011(5)
C7A 0.092(8) 0.061(6) 0.126(12) -0.004(6) 0.072(8) 0.021(5)
C1 0.042(4) 0.047(4) 0.074(6) 0.003(4) -0.021(4) -0.008(3)
C2 0.057(5) 0.050(5) 0.132(10) 0.009(5) -0.069(6) -0.011(4)
C0AA 0.064(6) 0.082(7) 0.155(14) 0.050(9) -0.005(8) -0.006(5)
C4 0.137(13) 0.187(16) 0.103(12) -0.087(12) -0.075(11) 0.076(12)
C1AA 0.070(8) 0.098(10) 0.39(4) -0.072(16) 0.074(15) -0.014(7)
C2AA 0.30(3) 0.074(9) 0.34(4) 0.031(14) -0.27(3) -0.018(12)

loop_
_atom_type_symbol
_atom_type_description
_atom_type_scat_dispersion_real
_atom_type_scat_dispersion_imag
_atom_type_scat_source
C C 0.0033 0.0016 'International Tables Vol C Tables 4.2.6.8 and 6.1.1.4'
H H 0.0000 0.0000 'International Tables Vol C Tables 4.2.6.8 and 6.1.1.4'
B B 0.0013 0.0007 'International Tables Vol C Tables 4.2.6.8 and 6.1.1.4'
O O 0.0106 0.0060 'International Tables Vol C Tables 4.2.6.8 and 6.1.1.4'
Se Se -0.0929 2.2259 'International Tables Vol C Tables 4.2.6.8 and 6.1.1.4'
Si Si 0.0817 0.0704 'International Tables Vol C Tables 4.2.6.8 and 6.1.1.4'

loop_
_geom_angle_atom_site_label_1
_geom_angle_atom_site_label_2
_geom_angle_atom_site_label_3
_geom_angle
C4B Se1B C1B 88.8(3)
C4A Se1A C1A 89.7(3)
C7B Si1B C1B 108.2(3)
C5B Si1B C1B 106.2(3)
C5B Si1B C7B 111.5(4)
C5B Si1B C6B 111.2(4)
C6B Si1B C1B 110.6(3)
C6B Si1B C7B 109.1(4)
C1A Si1A C7A 106.9(4)
C5A Si1A C1A 109.0(4)
C5A Si1A C7A 111.3(6)
C6A Si1A C1A 109.8(4)
C6A Si1A C5A 108.9(5)
C6A Si1A C7A 111.0(5)
B1A O2A C9A 106.2(5)
B1A O1A C8A 107.0(5)
B1B O1B C2 109.1(6)
B1B O2B C1 108.1(6)
C4A C3A C2A 116.3(6)
C1A C2A C3A 117.1(6)
C3B C4B Se1B 108.9(4)
C3B C4B B1B 126.9(6)
B1B C4B Se1B 124.2(5)
Si1B C1B Se1B 122.0(3)
C2B C1B Se1B 108.8(4)
C2B C1B Si1B 129.0(5)
C3A C4A Se1A 109.3(5)
C3A C4A B1A 127.7(6)
B1A C4A Se1A 123.0(5)
C1B C2B C3B 117.7(6)
C4B C3B C2B 115.7(6)
Si1A C1A Se1A 123.7(4)
C2A C1A Se1A 107.6(5)
C2A C1A Si1A 128.6(5)
O2A C9A C8A 102.4(5)
O2A C9A C12A 107.0(5)
O2A C9A C13A 107.4(5)
C12A C9A C8A 113.6(6)
C12A C9A C13A 110.1(6)
C13A C9A C8A 115.4(6)
O1A C8A C9A 102.7(5)
O1A C8A C10A 109.1(6)
O1A C8A C11A 106.8(6)
C10A C8A C9A 114.4(6)
C10A C8A C11A 110.1(6)
C11A C8A C9A 113.2(6)
O1B B1B O2B 112.4(6)
O1B B1B C4B 122.5(6)
O2B B1B C4B 125.1(6)
O2A B1A O1A 113.7(6)
O2A B1A C4A 121.0(6)
O1A B1A C4A 125.3(6)
O2B C1 C2 104.0(6)
O2B C1 C4 107.7(8)
C0AA C1 O2B 109.6(8)
C0AA C1 C2 120.7(9)
C0AA C1 C4 103.0(12)
C4 C1 C2 111.4(11)
O1B C2 C1 105.5(6)
O1B C2 C1AA 96.2(9)
C1 C2 C1AA 103.2(11)
C2AA C2 O1B 117.5(11)
C2AA C2 C1 127.1(12)
C2AA C2 C1AA 101.2(16)

loop_
_geom_bond_atom_site_label_1
_geom_bond_atom_site_label_2
_geom_bond_distance
Se1B C4B 1.879(6)
Se1B C1B 1.885(6)
Se1A C4A 1.872(6)
Se1A C1A 1.879(6)
Si1B C1B 1.875(6)
Si1B C7B 1.866(8)
Si1B C5B 1.848(7)
Si1B C6B 1.850(8)
Si1A C1A 1.858(7)
Si1A C5A 1.851(11)
Si1A C6A 1.830(10)
Si1A C7A 1.859(9)
O2A C9A 1.469(8)
O2A B1A 1.362(9)
O1A C8A 1.454(8)
O1A B1A 1.371(8)
O1B B1B 1.353(9)
O1B C2 1.422(9)
O2B B1B 1.355(9)
O2B C1 1.458(9)
C3A C2A 1.420(10)
C3A C4A 1.352(9)
C2A C1A 1.378(10)
C4B C3B 1.368(9)
C4B B1B 1.533(9)
C1B C2B 1.336(9)
C4A B1A 1.542(10)
C2B C3B 1.419(9)
C9A C8A 1.550(9)
C9A C12A 1.517(10)
C9A C13A 1.531(10)
C8A C10A 1.511(11)
C8A C11A 1.524(10)
C1 C2 1.505(12)
C1 C0AA 1.453(13)
C1 C4 1.497(17)
C2 C1AA 1.71(3)
C2 C2AA 1.343(19)
